data_7249999
loop_
_publ_author_name
'Giordana, Alessia'
'Priola, Emanuele'
'Mahmoudi, Ghodrat'
'Doustkhah, Esmail'
'Gomila, Rosa Maria'
'Zangrando, Ennio'
'Diana, Eliano'
'Operti, Lorenza'
'Frontera, Antonio'

_publ_section_title
;
 Exploring Coinage Bonding Interactions in [Au(CN)&#x2084;]&#x207B;
 Assemblies with Silver and Zinc Complexes: A Structural and Theoretical
 Study
;
_journal_name_full 'Physical Chemistry Chemical Physics'
_journal_paper_doi 10.1039/D4CP04818K
_journal_year 2024
_chemical_formula_moiety '2(Au C4 N4), C30 H24 N6 Zn'
_chemical_formula_sum 'C38 H24 Au2 N14 Zn'
_chemical_formula_weight 1136.01
_space_group_crystal_system triclinic
_space_group_IT_number 2
_space_group_name_Hall '-P 1'
_space_group_name_H-M_alt 'P -1'
_atom_sites_solution_hydrogens geom
_atom_sites_solution_primary direct
_audit_creation_date 2023-08-03
_audit_creation_method
;
Olex2 1.5-ac5-024
(compiled 2022.04.12 svn.rca3783a0 for Rigaku Oxford Diffraction, GUI svn.r6498)
;
_audit_update_record
;
2024-10-19 deposited with the CCDC.	2025-02-19 downloaded from the CCDC.
;
_cell_angle_alpha 84.0567(17)
_cell_angle_beta 88.165(2)
_cell_angle_gamma 80.659(2)
_cell_formula_units_Z 4
_cell_length_a 8.9756(3)
_cell_length_b 11.2053(2)
_cell_length_c 41.1536(9)
_cell_measurement_reflns_used 17926
_cell_measurement_temperature 293
_cell_measurement_theta_max 66.5650
_cell_measurement_theta_min 3.9940
_cell_volume 4061.67(18)
_computing_cell_refinement 'CrysAlisPro 1.171.42.71a (Rigaku OD, 2022)'
_computing_data_collection 'CrysAlisPro 1.171.42.71a (Rigaku OD, 2022)'
_computing_data_reduction 'CrysAlisPro 1.171.42.71a (Rigaku OD, 2022)'
_computing_molecular_graphics 'Olex2 1.5-ac5-024 (Dolomanov et al., 2009)'
_computing_publication_material 'Olex2 1.5-ac5-024 (Dolomanov et al., 2009)'
_computing_structure_refinement 'SHELXL 2018/3 (Sheldrick, 2015)'
_computing_structure_solution 'SHELXS  (Sheldrick, 2008)'
_diffrn_ambient_temperature 293
_diffrn_detector 'CCD plate'
_diffrn_detector_area_resol_mean 5.1990
_diffrn_detector_type AtlasS2
_diffrn_measured_fraction_theta_full 0.967
_diffrn_measured_fraction_theta_max 0.967
_diffrn_measurement_details
;
List of Runs (angles in degrees, time in seconds):

  # Type    Start    End  Width  t~exp~   \w     \q     \k     \f   Frames
#--------------------------------------------------------------------------
  1  \w     18.00 115.00   1.00   20.00    --   42.89  57.00 -60.00   97
  2  \w    -26.00  66.00   1.00   20.00    --   42.89 -57.00 150.00   92
  3  \w     -5.00  70.00   1.00   20.00    --   42.89 -57.00   0.00   75
  4  \w     31.00  57.00   1.00   20.00    --   92.50 -30.00  90.00   26
  5  \w     19.00  65.00   1.00   20.00    --   92.50 -70.00 -54.06   46
  6  \w     67.00  93.00   1.00   20.00    --   92.50 -70.00 127.58   26
  7  \w    101.00 127.00   1.00   20.00    --   92.50  30.00  90.00   26
  8  \w     67.00  94.00   1.00   20.00    --   92.50  45.00 -30.00   27
  9  \w     65.00 123.00   1.00   20.00    --   92.50 -15.00 120.00   58
 10  \w     19.00 123.00   1.00   20.00    --   92.50 -70.00  75.33  104
 11  \w    109.00 173.00   1.00   20.00    --   92.50  15.00  60.00   64
 12  \w     71.00  97.00   1.00   20.00    --   92.50 -70.00 -54.06   26
 13  \w     86.00 112.00   1.00   20.00    --   92.50  30.00 -60.00   26
 14  \w    136.00 169.00   1.00   20.00    --   92.50  30.00 -60.00   33
 15  \w     45.00 100.00   1.00   20.00    --   92.50 -70.00  36.72   55
 16  \w     91.00 118.00   1.00   20.00    --   92.50 -70.00  93.23   27
 17  \w     91.00 118.00   1.00   20.00    --   92.50 -45.00 120.00   27
 18  \w     50.00 101.00   1.00   20.00    --   92.50 -70.00 -12.74   51
 19  \w     20.00  51.00   1.00   20.00    --   92.50 -45.00  30.00   31
 20  \w     79.00 104.00   1.00   20.00    --   92.50  61.00 -90.00   25
 21  \w    122.00 159.00   1.00   20.00    --   92.50  61.00 -90.00   37
 22  \w     41.00  96.00   1.00   20.00    --   92.50  15.00  60.00   55
 23  \w     66.00 115.00   1.00   20.00    --   92.50  61.00-180.00   49
 24  \w     38.00  85.00   1.00   20.00    --   92.50 -45.00   0.00   47
 25  \w     33.00  59.00   1.00   20.00    --   92.50 -70.00 -60.70   26
 26  \w     74.00  99.00   1.00   20.00    --   92.50 -70.00 -60.70   25
 27  \w     19.00 109.00   1.00   20.00    --   92.50 -70.00 179.34   90
 28  \w     70.00  95.00   1.00   20.00    --   92.50  30.00 -30.00   25
 29  \w    130.00 156.00   1.00   20.00    --   92.50  30.00 -30.00   26
 30  \w     38.00  63.00   1.00   20.00    --   92.50 -34.00 118.00   25
 31  \w     79.00 106.00   1.00   20.00    --   92.50 -34.00 118.00   27
 32  \w    129.00 156.00   1.00   20.00    --   92.50  30.00-180.00   27
 33  \w     29.00  55.00   1.00   20.00    --   92.50 -70.00   2.20   26
 34  \w     90.00 116.00   1.00   20.00    --   92.50 -70.00   2.20   26
 35  \w     52.00 112.00   1.00   20.00    --   92.50  17.00-155.29   60
 36  \w    132.00 163.00   1.00   20.00    --   92.50  17.00-155.29   31
 37  \w     19.00  54.00   1.00   20.00    --   92.50 -45.00 -60.00   35
 38  \w     80.00 105.00   1.00   20.00    --   92.50 -45.00 -60.00   25
 39  \w     90.00 121.00   1.00   20.00    --   92.50 -30.00  90.00   31
 40  \w     35.00  60.00   1.00   20.00    --   92.50 -48.00  53.51   25
 41  \w     79.00 114.00   1.00   20.00    --   92.50 -48.00  53.51   35
 42  \w     30.00  55.00   1.00   20.00    --   92.50 -69.00 -76.28   25
 43  \w     67.00  96.00   1.00   20.00    --   92.50  45.00 150.00   29
 44  \w     63.00  88.00   1.00   20.00    --   92.50 -51.00 129.16   25
 45  \w     41.00  67.00   1.00   20.00    --   92.50 -33.00 -97.26   26
 46  \w     79.00 117.00   1.00   20.00    --   92.50 -33.00 -97.26   38
 47  \w     79.00 120.00   1.00   20.00    --   92.50 -70.00-116.71   41
 48  \w    122.00 147.00   1.00   20.00    --   92.50  61.00-120.00   25
 49  \w     56.00  99.00   1.00   20.00    --   92.50 -70.00-148.81   43
 50  \w     60.00 100.00   1.00   20.00    --   92.50 -70.00 -98.26   40
 51  \w     61.00  86.00   1.00   20.00    --   92.50 -70.00  29.25   25
 52  \w     17.00  42.00   1.00   20.00    --   92.50 -30.00-120.00   25
 53  \w     23.00  48.00   1.00   20.00    --   92.50 -70.00-116.71   25
;
_diffrn_measurement_device 'four-circle diffractometer'
_diffrn_measurement_device_type 'Xcalibur, AtlasS2, Gemini ultra'
_diffrn_measurement_method '\w scans'
_diffrn_orient_matrix_type 'CrysAlisPro convention (1999,Acta A55,543-557)'
_diffrn_orient_matrix_UB_11 0.0165596000
_diffrn_orient_matrix_UB_12 0.0189548000
_diffrn_orient_matrix_UB_13 0.0361743000
_diffrn_orient_matrix_UB_21 -0.1719462000
_diffrn_orient_matrix_UB_22 0.0403876000
_diffrn_orient_matrix_UB_23 0.0028759000
_diffrn_orient_matrix_UB_31 -0.0206001000
_diffrn_orient_matrix_UB_32 -0.1327334000
_diffrn_orient_matrix_UB_33 0.0100008000
_diffrn_radiation_monochromator mirror
_diffrn_radiation_probe x-ray
_diffrn_radiation_type 'Cu K\a'
_diffrn_radiation_wavelength 1.54184
_diffrn_reflns_av_R_equivalents 0.0503
_diffrn_reflns_av_unetI/netI 0.0348
_diffrn_reflns_Laue_measured_fraction_full 0.967
_diffrn_reflns_Laue_measured_fraction_max 0.967
_diffrn_reflns_limit_h_max 10
_diffrn_reflns_limit_h_min -10
_diffrn_reflns_limit_k_max 11
_diffrn_reflns_limit_k_min -12
_diffrn_reflns_limit_l_max 48
_diffrn_reflns_limit_l_min -49
_diffrn_reflns_number 58197
_diffrn_reflns_point_group_measured_fraction_full 0.967
_diffrn_reflns_point_group_measured_fraction_max 0.967
_diffrn_reflns_theta_full 66.993
_diffrn_reflns_theta_max 66.993
_diffrn_reflns_theta_min 3.239
_diffrn_source 'fine-focus sealed X-ray tube'
_diffrn_source_type 'Enhance Ultra (Cu) X-ray Source'
_exptl_absorpt_coefficient_mu 14.373
_exptl_absorpt_correction_T_max 1.00000
_exptl_absorpt_correction_T_min 0.37259
_exptl_absorpt_correction_type multi-scan
_exptl_absorpt_process_details
;
CrysAlisPro 1.171.42.71a (Rigaku Oxford Diffraction, 2022)
Empirical absorption correction using spherical harmonics,
implemented in SCALE3 ABSPACK scaling algorithm.
;
_exptl_crystal_colour colourless
_exptl_crystal_colour_primary colourless
_exptl_crystal_density_diffrn 1.858
_exptl_crystal_description plate
_exptl_crystal_F_000 2152
_exptl_crystal_size_max 0.06
_exptl_crystal_size_mid 0.04
_exptl_crystal_size_min 0.02
_refine_diff_density_max 1.625
_refine_diff_density_min -1.458
_refine_diff_density_rms 0.087
_refine_ls_extinction_coef 0.000099(7)
_refine_ls_extinction_expression Fc^*^=kFc[1+0.001xFc^2^\l^3^/sin(2\q)]^-1/4^
_refine_ls_extinction_method 'SHELXL-2018/3 (Sheldrick 2018)'
_refine_ls_goodness_of_fit_ref 1.069
_refine_ls_hydrogen_treatment constr
_refine_ls_matrix_type full
_refine_ls_number_parameters 992
_refine_ls_number_reflns 14027
_refine_ls_number_restraints 0
_refine_ls_restrained_S_all 1.069
_refine_ls_R_factor_all 0.0452
_refine_ls_R_factor_gt 0.0357
_refine_ls_shift/su_max 0.003
_refine_ls_shift/su_mean 0.000
_refine_ls_structure_factor_coef Fsqd
_refine_ls_weighting_details 'w=1/[\s^2^(Fo^2^)+(0.0329P)^2^+2.9533P] where P=(Fo^2^+2Fc^2^)/3'
_refine_ls_weighting_scheme calc
_refine_ls_wR_factor_gt 0.0781
_refine_ls_wR_factor_ref 0.0831
_reflns_Friedel_coverage 0.000
_reflns_number_gt 11815
_reflns_number_total 14027
_reflns_threshold_expression 'I > 2\s(I)'
_cod_data_source_file d4cp04818k2.cif
_cod_data_source_block preex1_auto_CCDC1
_cod_original_cell_volume 4061.69(17)
_cod_database_code 7249999
_shelx_shelxl_version_number 2018/3
_chemical_oxdiff_formula 'C11 H10 N O'
_shelx_space_group_comment
;
The symmetry employed for this shelxl refinement is uniquely defined
by the following loop, which should always be used as a source of
symmetry information in preference to the above space-group names.
They are only intended as comments.
;
_shelx_estimated_absorpt_t_max 0.762
_shelx_estimated_absorpt_t_min 0.479
_olex2_refinement_description
;
1. Fixed Uiso
 At 1.2 times of:
  All C(H) groups
2.a Aromatic/amide H refined with riding coordinates:
 C25(H25), C47(H47), C68(H68), C17(H17), C46(H46), C56(H56), C38(H38),
 C20(H20), C66(H66), C55(H55), C57(H57), C65(H65), C37(H37), C60(H60), C28(H28),
  C35(H35), C74(H74), C24(H24), C53(H53), C36(H36), C75(H75), C23(H23),
 C64(H64), C43(H43), C26(H26), C27(H27), C67(H67), C76(H76), C33(H33), C45(H45),
  C54(H54), C18(H18), C48(H48), C19(H19), C70(H70), C69(H69), C40(H40),
 C59(H59), C39(H39), C63(H63), C44(H44), C58(H58), C34(H34), C29(H29), C73(H73),
  C49(H49), C50(H50), C30(H30)
;
_olex2_submission_special_instructions 'No special instructions were received'
_oxdiff_exptl_absorpt_empirical_details
;
Empirical correction (ABSPACK) includes:
- Absorption correction using spherical harmonics
- Frame scaling
;
_oxdiff_exptl_absorpt_empirical_full_max 2.501
_oxdiff_exptl_absorpt_empirical_full_min 0.654

loop_
_space_group_symop_operation_xyz
'x, y, z'
'-x, -y, -z'

loop_
_atom_site_label
_atom_site_type_symbol
_atom_site_fract_x
_atom_site_fract_y
_atom_site_fract_z
_atom_site_U_iso_or_equiv
_atom_site_adp_type
_atom_site_occupancy
_atom_site_site_symmetry_order
_atom_site_calc_flag
_atom_site_refinement_flags_posn
_atom_site_refinement_flags_adp
_atom_site_refinement_flags_occupancy
_atom_site_disorder_assembly
_atom_site_disorder_group
Au3 Au 0.37490(3) 0.58465(2) 0.20847(2) 0.05531(8) Uani 1 1 d . . . . .
Au4 Au -0.18175(3) 1.38630(2) 0.03914(2) 0.06286(8) Uani 1 1 d . . . . .
Zn2 Zn -0.40502(7) 0.98386(6) 0.12643(2) 0.04708(16) Uani 1 1 d . . . . .
Au2 Au 0.31803(3) 0.42119(3) 0.45921(2) 0.06443(9) Uani 1 1 d . . . . .
Au1 Au 0.13946(3) 1.24517(2) 0.71291(2) 0.06653(9) Uani 1 1 d . . . . .
Zn1 Zn -0.11327(7) 0.92663(6) 0.62562(2) 0.04689(16) Uani 1 1 d . . . . .
N28 N -0.5181(5) 1.1503(4) 0.10084(11) 0.0518(11) Uani 1 1 d . . . . .
N19 N 0.0000(5) 0.7798(4) 0.59921(11) 0.0497(10) Uani 1 1 d . . . . .
N23 N -0.3100(5) 0.7993(4) 0.14342(12) 0.0566(11) Uani 1 1 d . . . . .
N27 N -0.3187(5) 0.9789(4) 0.07604(12) 0.0581(12) Uani 1 1 d . . . . .
N18 N -0.2944(5) 0.8328(4) 0.64442(12) 0.0527(11) Uani 1 1 d . . . . .
N20 N -0.1950(5) 0.9728(4) 0.57605(12) 0.0572(12) Uani 1 1 d . . . . .
N26 N -0.2279(5) 1.0601(4) 0.14566(11) 0.0500(10) Uani 1 1 d . . . . .
N22 N -0.1975(5) 1.0961(4) 0.64478(13) 0.0605(12) Uani 1 1 d . . . . .
N25 N -0.4926(5) 1.0283(4) 0.17303(11) 0.0525(11) Uani 1 1 d . . . . .
C42 C -0.1103(6) 1.1838(5) 0.63995(15) 0.0564(14) Uani 1 1 d . . . . .
C51 C -0.3908(6) 0.7123(5) 0.13709(14) 0.0528(13) Uani 1 1 d . . . . .
C25 C -0.5213(8) 0.7534(7) 0.6408(2) 0.081(2) Uani 1 1 d . . . . .
H25 H -0.607697 0.751050 0.629090 0.098 Uiso 1 1 calc R U . . .
N24 N -0.5731(5) 0.8760(4) 0.11297(11) 0.0518(11) Uani 1 1 d . . . . .
C47 C -0.1870(7) 0.7654(6) 0.16123(18) 0.0730(18) Uani 1 1 d . . . . .
H47 H -0.131582 0.825039 0.165633 0.088 Uiso 1 1 calc R U . . .
C41 C 0.0249(6) 1.1567(5) 0.61925(14) 0.0553(14) Uani 1 1 d . . . . .
C68 C -0.0005(7) 1.1438(7) 0.1423(2) 0.080(2) Uani 1 1 d . . . . .
H68 H 0.086669 1.157668 0.130716 0.096 Uiso 1 1 calc R U . . .
C17 C 0.1021(7) 0.8491(6) 0.68316(16) 0.0647(16) Uani 1 1 d . . . . .
H17 H 0.161956 0.899251 0.671358 0.078 Uiso 1 1 calc R U . . .
C52 C -0.5285(6) 0.7553(5) 0.11778(14) 0.0533(13) Uani 1 1 d . . . . .
N21 N 0.0630(5) 1.0408(4) 0.61239(11) 0.0530(11) Uani 1 1 d . . . . .
C46 C -0.3185(8) 1.1137(7) 0.6641(2) 0.086(2) Uani 1 1 d . . . . .
H46 H -0.378243 1.052976 0.667583 0.103 Uiso 1 1 calc R U . . .
C56 C -0.6967(7) 0.9201(6) 0.09569(16) 0.0636(15) Uani 1 1 d . . . . .
H56 H -0.726056 1.003901 0.092243 0.076 Uiso 1 1 calc R U . . .
C38 C 0.2752(8) 1.0923(8) 0.58159(19) 0.087(2) Uani 1 1 d . . . . .
H38 H 0.360756 1.068606 0.569019 0.105 Uiso 1 1 calc R U . . .
C20 C -0.0755(9) 0.7092(6) 0.71774(16) 0.0749(19) Uani 1 1 d . . . . .
H20 H -0.138474 0.662287 0.729748 0.090 Uiso 1 1 calc R U . . .
N10 N 0.5699(9) 0.7466(7) 0.24152(19) 0.102(2) Uani 1 1 d . . . . .
N17 N -0.0314(5) 0.8413(4) 0.67127(11) 0.0509(11) Uani 1 1 d . . . . .
C66 C -0.6125(7) 1.2362(5) 0.11468(16) 0.0612(15) Uani 1 1 d . . . . .
H66 H -0.629166 1.226088 0.137144 0.073 Uiso 1 1 calc R U . . .
C55 C -0.7819(8) 0.8453(8) 0.08281(19) 0.084(2) Uani 1 1 d . . . . .
H55 H -0.868607 0.877923 0.071132 0.101 Uiso 1 1 calc R U . . .
N11 N 0.5916(9) 0.3604(7) 0.2405(2) 0.112(3) Uani 1 1 d . . . . .
N9 N 0.1600(8) 0.8064(6) 0.17367(19) 0.095(2) Uani 1 1 d . . . . .
C57 C -0.2230(8) 0.8868(7) 0.06477(19) 0.0778(19) Uani 1 1 d . . . . .
H57 H -0.178846 0.823075 0.079423 0.093 Uiso 1 1 calc R U . . .
C65 C -0.6856(9) 1.3383(7) 0.0972(2) 0.083(2) Uani 1 1 d . . . . .
H65 H -0.753281 1.395329 0.107388 0.100 Uiso 1 1 calc R U . . .
C32 C -0.1310(7) 0.8991(6) 0.55380(15) 0.0640(16) Uani 1 1 d . . . . .
C71 C -0.2550(6) 1.0978(5) 0.17534(14) 0.0557(14) Uani 1 1 d . . . . .
N4 N 0.3541(8) 1.0455(7) 0.6792(2) 0.115(3) Uani 1 1 d . . . . .
C61 C -0.3840(7) 1.0692(6) 0.05468(15) 0.0622(15) Uani 1 1 d . . . . .
C6 C 0.3797(8) 0.4005(7) 0.5057(2) 0.079(2) Uani 1 1 d . . . . .
C14 C -0.2541(8) 1.3700(6) 0.0850(2) 0.0744(18) Uani 1 1 d . . . . .
N16 N -0.0672(7) 1.4074(6) -0.03353(16) 0.0862(18) Uani 1 1 d . . . . .
C22 C -0.2657(6) 0.7641(5) 0.67288(14) 0.0525(13) Uani 1 1 d . . . . .
C37 C 0.1862(7) 1.0109(7) 0.59359(16) 0.0659(16) Uani 1 1 d . . . . .
H37 H 0.211183 0.930925 0.588645 0.079 Uiso 1 1 calc R U . . .
C9 C 0.2378(8) 0.7261(7) 0.18676(19) 0.0723(18) Uani 1 1 d . . . . .
C60 C -0.3516(9) 1.0700(9) 0.02129(17) 0.093(2) Uani 1 1 d . . . . .
H60 H -0.396242 1.133960 0.006764 0.111 Uiso 1 1 calc R U . . .
N2 N -0.1111(10) 1.4301(6) 0.7438(2) 0.113(3) Uani 1 1 d . . . . .
C28 C 0.1653(8) 0.5934(7) 0.5938(2) 0.081(2) Uani 1 1 d . . . . .
H28 H 0.230778 0.527250 0.603471 0.097 Uiso 1 1 calc R U . . .
N6 N 0.4195(8) 0.3873(7) 0.53254(16) 0.0911(19) Uani 1 1 d . . . . .
C35 C -0.3216(10) 1.1063(9) 0.5333(2) 0.105(3) Uani 1 1 d . . . . .
H35 H -0.387046 1.177369 0.526734 0.126 Uiso 1 1 calc R U . . .
C74 C -0.5685(11) 1.0634(8) 0.2368(2) 0.094(2) Uani 1 1 d . . . . .
H74 H -0.593699 1.075001 0.258493 0.113 Uiso 1 1 calc R U . . .
C24 C -0.4948(8) 0.6834(7) 0.6698(2) 0.084(2) Uani 1 1 d . . . . .
H24 H -0.562301 0.632982 0.678224 0.101 Uiso 1 1 calc R U . . .
C53 C -0.6090(9) 0.6765(7) 0.10511(19) 0.083(2) Uani 1 1 d . . . . .
H53 H -0.576814 0.593103 0.108490 0.100 Uiso 1 1 calc R U . . .
C36 C -0.2876(8) 1.0741(7) 0.56561(19) 0.0756(19) Uani 1 1 d . . . . .
H36 H -0.331223 1.125182 0.580936 0.091 Uiso 1 1 calc R U . . .
N12 N 0.2078(9) 0.4065(7) 0.1753(2) 0.116(3) Uani 1 1 d . . . . .
N8 N 0.2158(9) 0.4477(6) 0.38661(18) 0.096(2) Uani 1 1 d . . . . .
C75 C -0.6668(9) 1.0245(7) 0.2177(2) 0.081(2) Uani 1 1 d . . . . .
H75 H -0.761010 1.010471 0.225750 0.097 Uiso 1 1 calc R U . . .
C21 C -0.1218(7) 0.7716(5) 0.68845(13) 0.0521(13) Uani 1 1 d . . . . .
C23 C -0.3658(8) 0.6893(7) 0.68607(18) 0.0737(18) Uani 1 1 d . . . . .
H23 H -0.345447 0.643086 0.706002 0.088 Uiso 1 1 calc R U . . .
C64 C -0.6562(10) 1.3539(8) 0.0647(3) 0.103(3) Uani 1 1 d . . . . .
H64 H -0.703505 1.422992 0.052301 0.124 Uiso 1 1 calc R U . . .
N5 N 0.5511(9) 0.1896(7) 0.44670(16) 0.102(2) Uani 1 1 d . . . . .
C43 C -0.1479(9) 1.2906(6) 0.6545(2) 0.085(2) Uani 1 1 d . . . . .
H43 H -0.086520 1.350295 0.651282 0.102 Uiso 1 1 calc R U . . .
C26 C -0.4204(6) 0.8273(6) 0.62887(16) 0.0619(15) Uani 1 1 d . . . . .
H26 H -0.440652 0.875338 0.609208 0.074 Uiso 1 1 calc R U . . .
C27 C 0.0928(7) 0.6821(5) 0.61237(16) 0.0610(15) Uani 1 1 d . . . . .
H27 H 0.108986 0.673676 0.634756 0.073 Uiso 1 1 calc R U . . .
C67 C -0.1013(7) 1.0830(6) 0.12934(17) 0.0644(16) Uani 1 1 d . . . . .
H67 H -0.081966 1.056755 0.108684 0.077 Uiso 1 1 calc R U . . .
C76 C -0.6237(7) 1.0062(6) 0.18599(16) 0.0633(15) Uani 1 1 d . . . . .
H76 H -0.689835 0.976964 0.173007 0.076 Uiso 1 1 calc R U . . .
C33 C -0.1611(10) 0.9253(9) 0.52103(18) 0.096(3) Uani 1 1 d . . . . .
H33 H -0.117799 0.872412 0.506112 0.115 Uiso 1 1 calc R U . . .
C7 C 0.1676(10) 0.5680(8) 0.46663(18) 0.089(2) Uani 1 1 d . . . . .
N13 N -0.4215(10) 1.6226(8) 0.02738(19) 0.123(3) Uani 1 1 d . . . . .
C16 C -0.1105(8) 1.4002(6) -0.00732(19) 0.0696(17) Uani 1 1 d . . . . .
N15 N 0.0500(9) 1.1468(7) 0.05300(16) 0.100(2) Uani 1 1 d . . . . .
C3 C 0.2208(8) 1.3814(7) 0.68652(19) 0.0755(18) Uani 1 1 d . . . . .
N14 N -0.2968(8) 1.3587(6) 0.11157(17) 0.0890(18) Uani 1 1 d . . . . .
C72 C -0.3966(7) 1.0708(5) 0.19180(14) 0.0574(14) Uani 1 1 d . . . . .
C31 C -0.0266(7) 0.7893(6) 0.56743(14) 0.0587(14) Uani 1 1 d . . . . .
C45 C -0.3593(9) 1.2189(8) 0.6795(3) 0.103(3) Uani 1 1 d . . . . .
H45 H -0.442729 1.227414 0.693506 0.123 Uiso 1 1 calc R U . . .
C2 C -0.0152(10) 1.3650(7) 0.7336(2) 0.085(2) Uani 1 1 d . . . . .
C12 C 0.2656(8) 0.4715(7) 0.18687(18) 0.0725(18) Uani 1 1 d . . . . .
C54 C -0.7366(10) 0.7214(9) 0.0875(2) 0.103(3) Uani 1 1 d . . . . .
H54 H -0.791750 0.669016 0.078863 0.123 Uiso 1 1 calc R U . . .
C15 C -0.0337(8) 1.2330(7) 0.04768(16) 0.0711(17) Uani 1 1 d . . . . .
N3 N 0.2624(9) 1.4587(7) 0.6710(2) 0.110(2) Uani 1 1 d . . . . .
C62 C -0.4907(7) 1.1657(6) 0.06857(15) 0.0587(14) Uani 1 1 d . . . . .
C18 C 0.1561(9) 0.7871(7) 0.71197(17) 0.078(2) Uani 1 1 d . . . . .
H18 H 0.251162 0.792998 0.719380 0.094 Uiso 1 1 calc R U . . .
C48 C -0.1362(9) 0.6474(7) 0.1736(2) 0.087(2) Uani 1 1 d . . . . .
H48 H -0.049516 0.627380 0.186059 0.105 Uiso 1 1 calc R U . . .
C19 C 0.0651(10) 0.7165(7) 0.72934(18) 0.084(2) Uani 1 1 d . . . . .
H19 H 0.097718 0.673120 0.749012 0.101 Uiso 1 1 calc R U . . .
C70 C -0.1567(8) 1.1608(7) 0.1889(2) 0.083(2) Uani 1 1 d . . . . .
H70 H -0.177842 1.187578 0.209431 0.099 Uiso 1 1 calc R U . . .
C69 C -0.0291(9) 1.1839(8) 0.1724(2) 0.090(2) Uani 1 1 d . . . . .
H69 H 0.037375 1.226264 0.181467 0.108 Uiso 1 1 calc R U . . .
C40 C 0.1109(9) 1.2447(7) 0.6074(2) 0.086(2) Uani 1 1 d . . . . .
H40 H 0.084496 1.324767 0.612270 0.103 Uiso 1 1 calc R U . . .
C4 C 0.2806(8) 1.1197(7) 0.6913(2) 0.081(2) Uani 1 1 d . . . . .
C1 C 0.0520(11) 1.1101(8) 0.7375(3) 0.120(4) Uani 1 1 d . . . . .
C11 C 0.5117(8) 0.4410(7) 0.22923(18) 0.0759(18) Uani 1 1 d . . . . .
N7 N 0.0790(10) 0.6504(8) 0.47041(19) 0.124(3) Uani 1 1 d . . . . .
C5 C 0.4677(9) 0.2727(7) 0.45103(17) 0.0754(18) Uani 1 1 d . . . . .
C10 C 0.4943(8) 0.6934(7) 0.22939(18) 0.0732(18) Uani 1 1 d . . . . .
C13 C -0.3309(10) 1.5366(9) 0.03147(18) 0.091(2) Uani 1 1 d . . . . .
C59 C -0.2542(12) 0.9762(10) 0.0101(2) 0.109(3) Uani 1 1 d . . . . .
H59 H -0.233009 0.975270 -0.012140 0.131 Uiso 1 1 calc R U . . .
C39 C 0.2359(11) 1.2106(9) 0.5884(2) 0.104(3) Uani 1 1 d . . . . .
H39 H 0.294529 1.268284 0.580116 0.125 Uiso 1 1 calc R U . . .
C63 C -0.5588(9) 1.2699(7) 0.04998(19) 0.085(2) Uani 1 1 d . . . . .
H63 H -0.537688 1.281654 0.027716 0.102 Uiso 1 1 calc R U . . .
C44 C -0.2758(10) 1.3086(8) 0.6736(3) 0.107(3) Uani 1 1 d . . . . .
H44 H -0.304656 1.382131 0.682425 0.129 Uiso 1 1 calc R U . . .
C58 C -0.1885(10) 0.8848(9) 0.0314(2) 0.099(3) Uani 1 1 d . . . . .
H58 H -0.120868 0.820984 0.024041 0.119 Uiso 1 1 calc R U . . .
N1 N -0.0007(12) 1.0330(8) 0.7494(3) 0.187(6) Uani 1 1 d . . . . .
C34 C -0.2552(11) 1.0297(11) 0.5106(2) 0.115(3) Uani 1 1 d . . . . .
H34 H -0.274679 1.049315 0.488514 0.138 Uiso 1 1 calc R U . . .
C29 C 0.1388(10) 0.6049(8) 0.5611(2) 0.098(3) Uani 1 1 d . . . . .
H29 H 0.187500 0.547115 0.548073 0.117 Uiso 1 1 calc R U . . .
C73 C -0.4312(10) 1.0856(7) 0.22406(18) 0.084(2) Uani 1 1 d . . . . .
H73 H -0.362022 1.110488 0.237193 0.101 Uiso 1 1 calc R U . . .
C49 C -0.2186(9) 0.5608(6) 0.1667(2) 0.085(2) Uani 1 1 d . . . . .
H49 H -0.186968 0.479780 0.174265 0.102 Uiso 1 1 calc R U . . .
C8 C 0.2559(9) 0.4396(6) 0.4129(2) 0.0764(19) Uani 1 1 d . . . . .
C50 C -0.3461(8) 0.5927(6) 0.14906(18) 0.0704(18) Uani 1 1 d . . . . .
H50 H -0.403420 0.533955 0.144981 0.084 Uiso 1 1 calc R U . . .
C30 C 0.0412(10) 0.7009(8) 0.54784(18) 0.089(2) Uani 1 1 d . . . . .
H30 H 0.019364 0.707877 0.525715 0.107 Uiso 1 1 calc R U . . .

loop_
_atom_site_aniso_label
_atom_site_aniso_U_11
_atom_site_aniso_U_22
_atom_site_aniso_U_33
_atom_site_aniso_U_23
_atom_site_aniso_U_13
_atom_site_aniso_U_12
Au3 0.05636(14) 0.05064(15) 0.05770(14) -0.00203(10) 0.00050(10) -0.00727(10)
Au4 0.06610(16) 0.05967(17) 0.06297(16) -0.00598(11) -0.00576(12) -0.00969(12)
Zn2 0.0448(4) 0.0418(4) 0.0548(4) -0.0036(3) -0.0049(3) -0.0075(3)
Au2 0.06633(17) 0.06301(18) 0.06348(16) -0.00663(12) 0.00294(12) -0.00945(12)
Au1 0.06766(17) 0.05395(17) 0.07755(18) -0.00587(12) 0.01891(13) -0.01274(12)
Zn1 0.0425(4) 0.0449(4) 0.0538(4) -0.0066(3) 0.0012(3) -0.0078(3)
N28 0.052(3) 0.042(3) 0.061(3) 0.000(2) -0.003(2) -0.007(2)
N19 0.050(3) 0.042(3) 0.056(3) -0.0049(19) 0.001(2) -0.0049(19)
N23 0.055(3) 0.044(3) 0.070(3) -0.002(2) -0.011(2) -0.007(2)
N27 0.056(3) 0.057(3) 0.062(3) -0.011(2) 0.002(2) -0.006(2)
N18 0.046(3) 0.053(3) 0.061(3) -0.013(2) 0.002(2) -0.011(2)
N20 0.051(3) 0.055(3) 0.063(3) 0.005(2) -0.008(2) -0.006(2)
N26 0.048(2) 0.046(3) 0.057(3) -0.002(2) -0.002(2) -0.014(2)
N22 0.049(3) 0.047(3) 0.085(4) -0.014(2) 0.009(2) -0.006(2)
N25 0.053(3) 0.046(3) 0.060(3) 0.001(2) -0.002(2) -0.015(2)
C42 0.053(3) 0.043(3) 0.072(4) -0.001(3) -0.009(3) -0.004(3)
C51 0.050(3) 0.046(3) 0.061(3) -0.009(2) 0.002(3) -0.004(2)
C25 0.057(4) 0.086(5) 0.109(6) -0.027(5) -0.002(4) -0.021(4)
N24 0.045(2) 0.055(3) 0.057(3) -0.009(2) -0.008(2) -0.011(2)
C47 0.056(4) 0.058(4) 0.103(5) 0.006(3) -0.028(3) -0.007(3)
C41 0.054(3) 0.053(4) 0.059(3) 0.007(3) -0.009(3) -0.015(3)
C68 0.051(4) 0.074(5) 0.117(6) 0.003(4) 0.002(4) -0.024(3)
C17 0.060(4) 0.073(4) 0.065(4) -0.016(3) -0.007(3) -0.018(3)
C52 0.057(3) 0.049(4) 0.058(3) -0.013(3) 0.005(3) -0.018(3)
N21 0.047(3) 0.052(3) 0.060(3) -0.001(2) 0.003(2) -0.013(2)
C46 0.057(4) 0.072(5) 0.131(7) -0.038(4) 0.033(4) -0.012(3)
C56 0.053(3) 0.063(4) 0.074(4) 0.000(3) -0.016(3) -0.009(3)
C38 0.066(4) 0.110(7) 0.087(5) 0.000(5) 0.026(4) -0.030(4)
C20 0.099(5) 0.066(5) 0.064(4) 0.006(3) -0.006(4) -0.032(4)
N10 0.104(5) 0.086(5) 0.125(6) -0.031(4) -0.036(4) -0.017(4)
N17 0.054(3) 0.054(3) 0.048(2) -0.008(2) -0.002(2) -0.014(2)
C66 0.063(4) 0.046(4) 0.074(4) -0.003(3) -0.001(3) -0.009(3)
C55 0.068(4) 0.103(7) 0.088(5) -0.015(4) -0.028(4) -0.023(4)
N11 0.114(6) 0.081(5) 0.130(6) 0.012(4) -0.037(5) 0.013(4)
N9 0.084(4) 0.064(4) 0.133(6) 0.022(4) -0.028(4) -0.016(3)
C57 0.070(4) 0.076(5) 0.085(5) -0.023(4) 0.008(4) 0.001(3)
C65 0.076(5) 0.058(4) 0.110(6) -0.004(4) -0.005(4) 0.005(3)
C32 0.062(4) 0.074(4) 0.056(3) 0.006(3) -0.003(3) -0.018(3)
C71 0.057(3) 0.052(4) 0.062(4) -0.012(3) -0.004(3) -0.017(3)
N4 0.078(4) 0.098(5) 0.182(8) -0.065(5) 0.048(5) -0.034(4)
C61 0.064(4) 0.071(4) 0.054(3) -0.004(3) -0.004(3) -0.018(3)
C6 0.071(4) 0.074(5) 0.087(5) -0.014(4) 0.029(4) -0.003(3)
C14 0.081(5) 0.055(4) 0.085(5) -0.006(3) -0.003(4) -0.005(3)
N16 0.092(4) 0.100(5) 0.061(4) -0.005(3) -0.012(3) -0.001(3)
C22 0.055(3) 0.052(3) 0.055(3) -0.013(3) 0.009(3) -0.016(3)
C37 0.051(3) 0.076(4) 0.071(4) -0.005(3) 0.008(3) -0.016(3)
C9 0.060(4) 0.064(5) 0.099(5) -0.006(4) -0.003(4) -0.026(3)
C60 0.093(6) 0.132(7) 0.052(4) -0.009(4) -0.004(4) -0.017(5)
N2 0.134(6) 0.069(4) 0.124(6) -0.002(4) 0.060(5) 0.001(4)
C28 0.067(4) 0.065(5) 0.106(6) -0.023(4) 0.008(4) 0.011(3)
N6 0.090(4) 0.115(5) 0.060(4) -0.004(3) 0.006(3) 0.003(4)
C35 0.091(6) 0.106(7) 0.104(7) 0.039(6) -0.037(5) -0.004(5)
C74 0.115(7) 0.099(6) 0.072(5) -0.020(4) 0.032(5) -0.028(5)
C24 0.064(4) 0.080(5) 0.116(6) -0.016(5) 0.020(4) -0.036(4)
C53 0.093(5) 0.074(5) 0.092(5) -0.028(4) -0.014(4) -0.028(4)
C36 0.064(4) 0.068(5) 0.089(5) 0.011(4) -0.010(3) -0.003(3)
N12 0.107(6) 0.092(6) 0.158(8) -0.031(5) -0.017(5) -0.034(4)
N8 0.116(5) 0.092(5) 0.078(5) -0.004(4) -0.014(4) -0.010(4)
C75 0.076(5) 0.077(5) 0.089(5) -0.002(4) 0.024(4) -0.019(4)
C21 0.065(4) 0.046(3) 0.047(3) -0.008(2) -0.001(2) -0.013(3)
C23 0.072(4) 0.076(5) 0.079(4) -0.006(3) 0.013(3) -0.031(4)
C64 0.103(6) 0.071(6) 0.123(8) 0.022(5) -0.034(6) 0.011(5)
N5 0.114(5) 0.096(5) 0.082(4) -0.017(4) -0.019(4) 0.030(4)
C43 0.073(5) 0.052(4) 0.133(7) -0.019(4) -0.005(4) -0.012(3)
C26 0.047(3) 0.066(4) 0.076(4) -0.013(3) -0.007(3) -0.015(3)
C27 0.055(3) 0.053(4) 0.074(4) -0.003(3) -0.002(3) -0.007(3)
C67 0.056(4) 0.066(4) 0.072(4) -0.002(3) 0.000(3) -0.016(3)
C76 0.060(4) 0.060(4) 0.071(4) 0.000(3) 0.005(3) -0.019(3)
C33 0.095(6) 0.129(7) 0.060(4) -0.002(4) -0.008(4) -0.010(5)
C7 0.104(6) 0.089(6) 0.068(4) -0.008(4) -0.011(4) 0.005(5)
N13 0.131(7) 0.120(6) 0.090(5) 0.016(4) 0.014(5) 0.045(5)
C16 0.073(4) 0.061(4) 0.074(5) -0.004(3) -0.019(3) -0.007(3)
N15 0.117(6) 0.091(5) 0.076(4) 0.000(3) 0.009(4) 0.025(4)
C3 0.069(4) 0.078(5) 0.079(5) -0.007(4) 0.005(3) -0.012(4)
N14 0.117(5) 0.067(4) 0.081(4) -0.009(3) 0.008(4) -0.009(3)
C72 0.071(4) 0.048(3) 0.056(3) -0.007(3) 0.001(3) -0.016(3)
C31 0.057(3) 0.066(4) 0.054(3) -0.011(3) 0.005(3) -0.011(3)
C45 0.069(5) 0.087(6) 0.156(8) -0.059(6) 0.029(5) -0.004(4)
C2 0.098(6) 0.061(5) 0.092(5) -0.003(4) 0.024(4) -0.011(4)
C12 0.065(4) 0.068(5) 0.085(5) -0.005(4) -0.002(3) -0.012(3)
C54 0.099(6) 0.105(7) 0.118(7) -0.033(5) -0.033(5) -0.037(5)
C15 0.075(4) 0.081(5) 0.055(4) -0.007(3) 0.009(3) -0.008(4)
N3 0.123(6) 0.094(6) 0.115(6) 0.017(4) 0.016(5) -0.044(5)
C62 0.060(3) 0.055(4) 0.061(4) 0.003(3) -0.011(3) -0.013(3)
C18 0.083(5) 0.082(5) 0.072(4) -0.009(4) -0.029(4) -0.015(4)
C48 0.075(5) 0.061(5) 0.118(6) 0.013(4) -0.022(4) 0.005(4)
C19 0.113(6) 0.076(5) 0.063(4) 0.012(3) -0.029(4) -0.023(4)
C70 0.075(5) 0.094(6) 0.090(5) -0.029(4) -0.002(4) -0.037(4)
C69 0.069(5) 0.090(6) 0.120(7) -0.017(5) -0.019(4) -0.034(4)
C40 0.101(6) 0.057(5) 0.103(6) 0.008(4) 0.012(5) -0.034(4)
C4 0.069(4) 0.072(5) 0.109(6) -0.023(4) 0.023(4) -0.031(4)
C1 0.098(6) 0.068(6) 0.182(10) -0.003(6) 0.072(7) 0.003(5)
C11 0.075(5) 0.078(5) 0.074(4) -0.015(4) 0.000(4) -0.006(4)
N7 0.138(7) 0.125(7) 0.094(5) -0.035(5) -0.028(5) 0.044(6)
C5 0.079(5) 0.079(5) 0.063(4) 0.002(3) -0.008(3) -0.001(4)
C10 0.075(4) 0.060(4) 0.080(5) -0.003(3) -0.003(4) -0.002(3)
C13 0.096(6) 0.103(6) 0.065(4) 0.004(4) 0.012(4) -0.001(5)
C59 0.120(7) 0.140(9) 0.063(5) -0.024(5) 0.013(5) -0.005(6)
C39 0.105(6) 0.102(7) 0.113(7) 0.009(5) 0.029(5) -0.055(5)
C63 0.100(6) 0.074(5) 0.074(5) 0.012(4) -0.023(4) 0.000(4)
C44 0.080(5) 0.073(6) 0.176(9) -0.063(6) 0.006(6) -0.002(4)
C58 0.094(6) 0.109(7) 0.097(6) -0.048(5) 0.025(5) -0.008(5)
N1 0.159(9) 0.087(6) 0.296(15) 0.018(7) 0.147(10) -0.017(6)
C34 0.109(7) 0.150(9) 0.070(5) 0.032(6) -0.019(5) 0.000(6)
C29 0.096(6) 0.085(6) 0.108(7) -0.046(5) 0.018(5) 0.017(5)
C73 0.103(6) 0.092(6) 0.067(4) -0.023(4) 0.003(4) -0.034(4)
C49 0.080(5) 0.045(4) 0.120(6) 0.011(4) 0.001(4) 0.006(4)
C8 0.085(5) 0.062(4) 0.081(5) -0.012(4) 0.013(4) -0.008(3)
C50 0.079(5) 0.042(4) 0.089(5) -0.006(3) 0.009(4) -0.006(3)
C30 0.110(6) 0.098(6) 0.061(4) -0.027(4) 0.011(4) -0.011(5)

loop_
_atom_type_symbol
_atom_type_description
_atom_type_scat_dispersion_real
_atom_type_scat_dispersion_imag
_atom_type_scat_source
C C 0.0181 0.0091 'International Tables Vol C Tables 4.2.6.8 and 6.1.1.4'
H H 0.0000 0.0000 'International Tables Vol C Tables 4.2.6.8 and 6.1.1.4'
Au Au -4.4197 7.2980 'International Tables Vol C Tables 4.2.6.8 and 6.1.1.4'
N N 0.0311 0.0180 'International Tables Vol C Tables 4.2.6.8 and 6.1.1.4'
Zn Zn -1.5491 0.6778 'International Tables Vol C Tables 4.2.6.8 and 6.1.1.4'

loop_
_geom_angle_atom_site_label_1
_geom_angle_atom_site_label_2
_geom_angle_atom_site_label_3
_geom_angle
_geom_angle_site_symmetry_1
_geom_angle_site_symmetry_3
_geom_angle_publ_flag
C9 Au3 C12 89.6(3) . . ?
C9 Au3 C11 178.6(3) . . ?
C9 Au3 C10 92.3(3) . . ?
C12 Au3 C10 177.1(3) . . ?
C11 Au3 C12 89.2(3) . . ?
C11 Au3 C10 88.8(3) . . ?
C14 Au4 C16 178.9(3) . . ?
C14 Au4 C15 90.2(3) . . ?
C14 Au4 C13 88.7(3) . . ?
C16 Au4 C15 89.5(3) . . ?
C13 Au4 C16 91.6(3) . . ?
C13 Au4 C15 178.8(3) . . ?
N28 Zn2 N27 75.52(18) . . ?
N28 Zn2 N24 93.68(18) . . ?
N23 Zn2 N28 167.48(18) . . ?
N23 Zn2 N27 96.57(19) . . ?
N23 Zn2 N24 76.00(18) . . ?
N27 Zn2 N24 86.95(18) . . ?
N26 Zn2 N28 96.65(17) . . ?
N26 Zn2 N23 94.02(18) . . ?
N26 Zn2 N27 97.83(18) . . ?
N26 Zn2 N24 169.42(18) . . ?
N25 Zn2 N28 94.16(18) . . ?
N25 Zn2 N23 94.57(18) . . ?
N25 Zn2 N27 168.12(18) . . ?
N25 Zn2 N26 77.24(17) . . ?
N25 Zn2 N24 99.77(17) . . ?
C6 Au2 C7 91.5(3) . . ?
C6 Au2 C5 89.4(3) . . ?
C7 Au2 C5 179.0(3) . . ?
C8 Au2 C6 179.2(3) . . ?
C8 Au2 C7 88.9(3) . . ?
C8 Au2 C5 90.1(3) . . ?
C2 Au1 C3 90.3(3) . . ?
C4 Au1 C3 92.2(3) . . ?
C4 Au1 C2 175.6(3) . . ?
C1 Au1 C3 177.4(4) . . ?
C1 Au1 C2 89.6(3) . . ?
C1 Au1 C4 87.7(3) . . ?
N19 Zn1 N20 75.83(18) . . ?
N19 Zn1 N21 92.88(17) . . ?
N18 Zn1 N19 95.35(17) . . ?
N18 Zn1 N20 97.22(18) . . ?
N18 Zn1 N21 171.28(17) . . ?
N20 Zn1 N21 87.59(18) . . ?
N22 Zn1 N19 167.45(18) . . ?
N22 Zn1 N18 96.49(18) . . ?
N22 Zn1 N20 98.5(2) . . ?
N22 Zn1 N21 75.54(18) . . ?
N17 Zn1 N19 93.17(17) . . ?
N17 Zn1 N18 76.95(18) . . ?
N17 Zn1 N20 167.17(18) . . ?
N17 Zn1 N22 93.56(19) . . ?
N17 Zn1 N21 99.74(18) . . ?
C66 N28 Zn2 125.0(4) . . ?
C66 N28 C62 118.8(5) . . ?
C62 N28 Zn2 116.2(4) . . ?
C27 N19 Zn1 125.3(4) . . ?
C31 N19 Zn1 116.1(4) . . ?
C31 N19 C27 118.6(5) . . ?
C51 N23 Zn2 116.0(4) . . ?
C47 N23 Zn2 125.8(4) . . ?
C47 N23 C51 117.9(5) . . ?
C57 N27 Zn2 125.3(5) . . ?
C61 N27 Zn2 115.2(4) . . ?
C61 N27 C57 118.9(6) . . ?
C22 N18 Zn1 114.8(4) . . ?
C26 N18 Zn1 126.0(4) . . ?
C26 N18 C22 118.7(5) . . ?
C32 N20 Zn1 115.8(4) . . ?
C36 N20 Zn1 125.2(5) . . ?
C36 N20 C32 118.5(6) . . ?
C71 N26 Zn2 115.3(4) . . ?
C71 N26 C67 118.8(5) . . ?
C67 N26 Zn2 125.6(4) . . ?
C42 N22 Zn1 116.8(4) . . ?
C46 N22 Zn1 124.0(4) . . ?
C46 N22 C42 118.7(5) . . ?
C76 N25 Zn2 126.0(4) . . ?
C76 N25 C72 118.5(5) . . ?
C72 N25 Zn2 115.2(4) . . ?
N22 C42 C41 115.9(5) . . ?
N22 C42 C43 120.5(6) . . ?
C43 C42 C41 123.6(6) . . ?
N23 C51 C52 115.7(5) . . ?
N23 C51 C50 120.6(6) . . ?
C50 C51 C52 123.6(6) . . ?
C24 C25 H25 120.1 . . ?
C24 C25 C26 119.8(7) . . ?
C26 C25 H25 120.1 . . ?
C52 N24 Zn2 114.2(4) . . ?
C56 N24 Zn2 124.9(4) . . ?
C56 N24 C52 119.6(5) . . ?
N23 C47 H47 118.0 . . ?
N23 C47 C48 124.0(7) . . ?
C48 C47 H47 118.0 . . ?
N21 C41 C42 116.4(5) . . ?
N21 C41 C40 121.0(6) . . ?
C40 C41 C42 122.5(6) . . ?
C67 C68 H68 120.3 . . ?
C69 C68 H68 120.3 . . ?
C69 C68 C67 119.4(7) . . ?
N17 C17 H17 118.3 . . ?
N17 C17 C18 123.3(7) . . ?
C18 C17 H17 118.3 . . ?
N24 C52 C51 116.9(5) . . ?
N24 C52 C53 120.7(6) . . ?
C53 C52 C51 122.4(6) . . ?
C41 N21 Zn1 114.1(4) . . ?
C41 N21 C37 118.9(5) . . ?
C37 N21 Zn1 125.8(4) . . ?
N22 C46 H46 118.7 . . ?
N22 C46 C45 122.7(7) . . ?
C45 C46 H46 118.7 . . ?
N24 C56 H56 119.0 . . ?
N24 C56 C55 121.9(6) . . ?
C55 C56 H56 119.0 . . ?
C37 C38 H38 120.9 . . ?
C37 C38 C39 118.3(7) . . ?
C39 C38 H38 120.9 . . ?
C21 C20 H20 120.2 . . ?
C21 C20 C19 119.7(6) . . ?
C19 C20 H20 120.2 . . ?
C17 N17 Zn1 124.6(4) . . ?
C17 N17 C21 119.3(5) . . ?
C21 N17 Zn1 116.1(4) . . ?
N28 C66 H66 118.6 . . ?
N28 C66 C65 122.9(7) . . ?
C65 C66 H66 118.6 . . ?
C56 C55 H55 120.6 . . ?
C56 C55 C54 118.9(7) . . ?
C54 C55 H55 120.6 . . ?
N27 C57 H57 119.4 . . ?
N27 C57 C58 121.3(8) . . ?
C58 C57 H57 119.4 . . ?
C66 C65 H65 121.0 . . ?
C64 C65 C66 117.9(7) . . ?
C64 C65 H65 121.0 . . ?
N20 C32 C33 121.6(7) . . ?
N20 C32 C31 115.1(5) . . ?
C33 C32 C31 123.3(7) . . ?
N26 C71 C72 116.1(5) . . ?
N26 C71 C70 120.7(6) . . ?
C70 C71 C72 123.2(6) . . ?
N27 C61 C60 121.1(7) . . ?
N27 C61 C62 116.2(5) . . ?
C60 C61 C62 122.7(7) . . ?
N6 C6 Au2 178.2(6) . . ?
N14 C14 Au4 178.9(7) . . ?
N18 C22 C21 116.1(5) . . ?
N18 C22 C23 120.8(6) . . ?
C23 C22 C21 123.0(6) . . ?
N21 C37 C38 122.8(7) . . ?
N21 C37 H37 118.6 . . ?
C38 C37 H37 118.6 . . ?
N9 C9 Au3 178.5(8) . . ?
C61 C60 H60 120.3 . . ?
C59 C60 C61 119.5(8) . . ?
C59 C60 H60 120.3 . . ?
C27 C28 H28 120.7 . . ?
C29 C28 H28 120.7 . . ?
C29 C28 C27 118.6(7) . . ?
C36 C35 H35 121.0 . . ?
C36 C35 C34 117.9(8) . . ?
C34 C35 H35 121.0 . . ?
C75 C74 H74 120.2 . . ?
C75 C74 C73 119.6(7) . . ?
C73 C74 H74 120.2 . . ?
C25 C24 H24 120.9 . . ?
C25 C24 C23 118.2(7) . . ?
C23 C24 H24 120.9 . . ?
C52 C53 H53 120.1 . . ?
C54 C53 C52 119.9(7) . . ?
C54 C53 H53 120.1 . . ?
N20 C36 C35 123.0(8) . . ?
N20 C36 H36 118.5 . . ?
C35 C36 H36 118.5 . . ?
C74 C75 H75 120.9 . . ?
C74 C75 C76 118.3(7) . . ?
C76 C75 H75 120.9 . . ?
C20 C21 C22 124.0(6) . . ?
N17 C21 C20 120.1(6) . . ?
N17 C21 C22 115.8(5) . . ?
C22 C23 H23 120.0 . . ?
C24 C23 C22 120.0(7) . . ?
C24 C23 H23 120.0 . . ?
C65 C64 H64 119.6 . . ?
C63 C64 C65 120.7(7) . . ?
C63 C64 H64 119.6 . . ?
C42 C43 H43 120.0 . . ?
C44 C43 C42 119.9(7) . . ?
C44 C43 H43 120.0 . . ?
N18 C26 C25 122.4(7) . . ?
N18 C26 H26 118.8 . . ?
C25 C26 H26 118.8 . . ?
N19 C27 C28 122.3(6) . . ?
N19 C27 H27 118.9 . . ?
C28 C27 H27 118.9 . . ?
N26 C67 C68 121.8(7) . . ?
N26 C67 H67 119.1 . . ?
C68 C67 H67 119.1 . . ?
N25 C76 C75 123.2(7) . . ?
N25 C76 H76 118.4 . . ?
C75 C76 H76 118.4 . . ?
C32 C33 H33 120.3 . . ?
C34 C33 C32 119.3(8) . . ?
C34 C33 H33 120.3 . . ?
N7 C7 Au2 178.1(9) . . ?
N16 C16 Au4 178.7(6) . . ?
N3 C3 Au1 177.7(8) . . ?
N25 C72 C71 115.5(5) . . ?
N25 C72 C73 120.6(6) . . ?
C73 C72 C71 123.9(6) . . ?
N19 C31 C32 116.9(5) . . ?
N19 C31 C30 121.3(6) . . ?
C30 C31 C32 121.9(6) . . ?
C46 C45 H45 120.7 . . ?
C44 C45 C46 118.7(7) . . ?
C44 C45 H45 120.7 . . ?
N2 C2 Au1 174.6(9) . . ?
N12 C12 Au3 178.2(8) . . ?
C55 C54 H54 120.5 . . ?
C53 C54 C55 119.0(7) . . ?
C53 C54 H54 120.5 . . ?
N15 C15 Au4 178.9(7) . . ?
N28 C62 C61 116.6(5) . . ?
N28 C62 C63 120.4(6) . . ?
C63 C62 C61 123.0(6) . . ?
C17 C18 H18 121.3 . . ?
C19 C18 C17 117.5(7) . . ?
C19 C18 H18 121.3 . . ?
C47 C48 H48 121.4 . . ?
C49 C48 C47 117.2(7) . . ?
C49 C48 H48 121.4 . . ?
C20 C19 H19 120.0 . . ?
C18 C19 C20 120.1(6) . . ?
C18 C19 H19 120.0 . . ?
C71 C70 H70 119.8 . . ?
C69 C70 C71 120.4(7) . . ?
C69 C70 H70 119.8 . . ?
C68 C69 H69 120.6 . . ?
C70 C69 C68 118.8(7) . . ?
C70 C69 H69 120.6 . . ?
C41 C40 H40 120.8 . . ?
C39 C40 C41 118.3(7) . . ?
C39 C40 H40 120.8 . . ?
N4 C4 Au1 176.4(7) . . ?
N1 C1 Au1 175.4(14) . . ?
N11 C11 Au3 178.5(8) . . ?
N5 C5 Au2 179.5(7) . . ?
N10 C10 Au3 174.6(7) . . ?
N13 C13 Au4 178.0(9) . . ?
C60 C59 H59 120.1 . . ?
C58 C59 C60 119.7(8) . . ?
C58 C59 H59 120.1 . . ?
C38 C39 C40 120.7(7) . . ?
C38 C39 H39 119.7 . . ?
C40 C39 H39 119.7 . . ?
C64 C63 C62 119.2(7) . . ?
C64 C63 H63 120.4 . . ?
C62 C63 H63 120.4 . . ?
C43 C44 H44 120.3 . . ?
C45 C44 C43 119.4(7) . . ?
C45 C44 H44 120.3 . . ?
C57 C58 H58 120.3 . . ?
C59 C58 C57 119.4(8) . . ?
C59 C58 H58 120.3 . . ?
C35 C34 H34 120.2 . . ?
C33 C34 C35 119.7(8) . . ?
C33 C34 H34 120.2 . . ?
C28 C29 H29 120.2 . . ?
C30 C29 C28 119.5(6) . . ?
C30 C29 H29 120.2 . . ?
C74 C73 C72 119.7(7) . . ?
C74 C73 H73 120.1 . . ?
C72 C73 H73 120.1 . . ?
C48 C49 H49 119.9 . . ?
C50 C49 C48 120.2(7) . . ?
C50 C49 H49 119.9 . . ?
N8 C8 Au2 177.4(8) . . ?
C51 C50 H50 120.0 . . ?
C49 C50 C51 120.0(7) . . ?
C49 C50 H50 120.0 . . ?
C31 C30 H30 120.2 . . ?
C29 C30 C31 119.6(7) . . ?
C29 C30 H30 120.2 . . ?

loop_
_geom_bond_atom_site_label_1
_geom_bond_atom_site_label_2
_geom_bond_distance
_geom_bond_site_symmetry_2
_geom_bond_publ_flag
Au3 C9 1.992(8) . ?
Au3 C12 2.013(8) . ?
Au3 C11 1.992(8) . ?
Au3 C10 2.018(8) . ?
Au4 C14 1.976(8) . ?
Au4 C16 1.995(8) . ?
Au4 C15 2.001(8) . ?
Au4 C13 1.978(9) . ?
Zn2 N28 2.159(4) . ?
Zn2 N23 2.159(5) . ?
Zn2 N27 2.193(5) . ?
Zn2 N26 2.132(4) . ?
Zn2 N25 2.125(5) . ?
Zn2 N24 2.198(4) . ?
Au2 C6 1.989(9) . ?
Au2 C7 1.994(9) . ?
Au2 C5 2.012(8) . ?
Au2 C8 1.985(9) . ?
Au1 C3 2.003(8) . ?
Au1 C2 2.002(8) . ?
Au1 C4 1.996(8) . ?
Au1 C1 1.987(10) . ?
Zn1 N19 2.163(4) . ?
Zn1 N18 2.157(5) . ?
Zn1 N20 2.173(5) . ?
Zn1 N22 2.146(5) . ?
Zn1 N21 2.212(5) . ?
Zn1 N17 2.115(5) . ?
N28 C66 1.337(7) . ?
N28 C62 1.341(7) . ?
N19 C27 1.341(7) . ?
N19 C31 1.327(7) . ?
N23 C51 1.356(7) . ?
N23 C47 1.326(8) . ?
N27 C57 1.343(8) . ?
N27 C61 1.340(8) . ?
N18 C22 1.341(7) . ?
N18 C26 1.330(7) . ?
N20 C32 1.348(8) . ?
N20 C36 1.334(8) . ?
N26 C71 1.336(7) . ?
N26 C67 1.348(7) . ?
N22 C42 1.348(8) . ?
N22 C46 1.327(8) . ?
N25 C76 1.326(7) . ?
N25 C72 1.349(8) . ?
C42 C41 1.469(8) . ?
C42 C43 1.381(9) . ?
C51 C52 1.476(8) . ?
C51 C50 1.379(8) . ?
C25 H25 0.9300 . ?
C25 C24 1.364(11) . ?
C25 C26 1.370(9) . ?
N24 C52 1.343(7) . ?
N24 C56 1.334(7) . ?
C47 H47 0.9300 . ?
C47 C48 1.376(9) . ?
C41 N21 1.345(7) . ?
C41 C40 1.389(9) . ?
C68 H68 0.9300 . ?
C68 C67 1.369(10) . ?
C68 C69 1.362(11) . ?
C17 H17 0.9300 . ?
C17 N17 1.327(8) . ?
C17 C18 1.371(9) . ?
C52 C53 1.378(9) . ?
N21 C37 1.346(7) . ?
C46 H46 0.9300 . ?
C46 C45 1.386(10) . ?
C56 H56 0.9300 . ?
C56 C55 1.377(10) . ?
C38 H38 0.9300 . ?
C38 C37 1.354(9) . ?
C38 C39 1.371(12) . ?
C20 H20 0.9300 . ?
C20 C21 1.370(9) . ?
C20 C19 1.381(11) . ?
N10 C10 1.132(9) . ?
N17 C21 1.351(7) . ?
C66 H66 0.9300 . ?
C66 C65 1.368(9) . ?
C55 H55 0.9300 . ?
C55 C54 1.377(12) . ?
N11 C11 1.127(9) . ?
N9 C9 1.143(9) . ?
C57 H57 0.9300 . ?
C57 C58 1.398(11) . ?
C65 H65 0.9300 . ?
C65 C64 1.356(12) . ?
C32 C33 1.376(10) . ?
C32 C31 1.492(9) . ?
C71 C72 1.481(8) . ?
C71 C70 1.379(9) . ?
N4 C4 1.123(9) . ?
C61 C60 1.395(9) . ?
C61 C62 1.473(9) . ?
C6 N6 1.159(10) . ?
C14 N14 1.148(9) . ?
N16 C16 1.134(9) . ?
C22 C21 1.478(8) . ?
C22 C23 1.387(8) . ?
C37 H37 0.9300 . ?
C60 H60 0.9300 . ?
C60 C59 1.363(12) . ?
N2 C2 1.134(9) . ?
C28 H28 0.9300 . ?
C28 C27 1.381(9) . ?
C28 C29 1.364(12) . ?
C35 H35 0.9300 . ?
C35 C36 1.373(11) . ?
C35 C34 1.387(14) . ?
C74 H74 0.9300 . ?
C74 C75 1.352(12) . ?
C74 C73 1.374(11) . ?
C24 H24 0.9300 . ?
C24 C23 1.370(11) . ?
C53 H53 0.9300 . ?
C53 C54 1.372(12) . ?
C36 H36 0.9300 . ?
N12 C12 1.113(9) . ?
N8 C8 1.140(10) . ?
C75 H75 0.9300 . ?
C75 C76 1.374(10) . ?
C23 H23 0.9300 . ?
C64 H64 0.9300 . ?
C64 C63 1.354(12) . ?
N5 C5 1.122(9) . ?
C43 H43 0.9300 . ?
C43 C44 1.369(11) . ?
C26 H26 0.9300 . ?
C27 H27 0.9300 . ?
C67 H67 0.9300 . ?
C76 H76 0.9300 . ?
C33 H33 0.9300 . ?
C33 C34 1.365(13) . ?
C7 N7 1.138(10) . ?
N13 C13 1.157(10) . ?
N15 C15 1.129(9) . ?
C3 N3 1.127(9) . ?
C72 C73 1.374(9) . ?
C31 C30 1.393(9) . ?
C45 H45 0.9300 . ?
C45 C44 1.347(12) . ?
C54 H54 0.9300 . ?
C62 C63 1.391(9) . ?
C18 H18 0.9300 . ?
C18 C19 1.364(11) . ?
C48 H48 0.9300 . ?
C48 C49 1.367(11) . ?
C19 H19 0.9300 . ?
C70 H70 0.9300 . ?
C70 C69 1.360(11) . ?
C69 H69 0.9300 . ?
C40 H40 0.9300 . ?
C40 C39 1.372(12) . ?
C1 N1 1.113(11) . ?
C59 H59 0.9300 . ?
C59 C58 1.348(13) . ?
C39 H39 0.9300 . ?
C63 H63 0.9300 . ?
C44 H44 0.9300 . ?
C58 H58 0.9300 . ?
C34 H34 0.9300 . ?
C29 H29 0.9300 . ?
C29 C30 1.351(12) . ?
C73 H73 0.9300 . ?
C49 H49 0.9300 . ?
C49 C50 1.354(11) . ?
C50 H50 0.9300 . ?
C30 H30 0.9300 . ?

loop_
_geom_torsion_atom_site_label_1
_geom_torsion_atom_site_label_2
_geom_torsion_atom_site_label_3
_geom_torsion_atom_site_label_4
_geom_torsion
_geom_torsion_site_symmetry_1
_geom_torsion_site_symmetry_2
_geom_torsion_site_symmetry_3
_geom_torsion_site_symmetry_4
_geom_torsion_publ_flag
Zn2 N28 C66 C65 -177.7(5) . . . . ?
Zn2 N28 C62 C61 -1.6(7) . . . . ?
Zn2 N28 C62 C63 179.7(5) . . . . ?
Zn2 N23 C51 C52 3.3(6) . . . . ?
Zn2 N23 C51 C50 -175.0(5) . . . . ?
Zn2 N23 C47 C48 175.1(6) . . . . ?
Zn2 N27 C57 C58 172.0(6) . . . . ?
Zn2 N27 C61 C60 -173.0(6) . . . . ?
Zn2 N27 C61 C62 6.8(7) . . . . ?
Zn2 N26 C71 C72 5.6(7) . . . . ?
Zn2 N26 C71 C70 -172.8(5) . . . . ?
Zn2 N26 C67 C68 173.0(5) . . . . ?
Zn2 N25 C76 C75 172.4(5) . . . . ?
Zn2 N25 C72 C71 9.0(6) . . . . ?
Zn2 N25 C72 C73 -170.3(5) . . . . ?
Zn2 N24 C52 C51 12.0(6) . . . . ?
Zn2 N24 C52 C53 -168.1(5) . . . . ?
Zn2 N24 C56 C55 167.4(5) . . . . ?
Zn1 N19 C27 C28 -177.9(5) . . . . ?
Zn1 N19 C31 C32 -0.1(7) . . . . ?
Zn1 N19 C31 C30 179.4(5) . . . . ?
Zn1 N18 C22 C21 5.4(6) . . . . ?
Zn1 N18 C22 C23 -173.4(5) . . . . ?
Zn1 N18 C26 C25 171.6(5) . . . . ?
Zn1 N20 C32 C33 -173.2(6) . . . . ?
Zn1 N20 C32 C31 6.6(7) . . . . ?
Zn1 N20 C36 C35 171.8(6) . . . . ?
Zn1 N22 C42 C41 5.9(7) . . . . ?
Zn1 N22 C42 C43 -172.9(5) . . . . ?
Zn1 N22 C46 C45 171.6(7) . . . . ?
Zn1 N21 C37 C38 167.8(6) . . . . ?
Zn1 N17 C21 C20 177.6(5) . . . . ?
Zn1 N17 C21 C22 0.2(6) . . . . ?
N28 C66 C65 C64 -2.2(11) . . . . ?
N28 C62 C63 C64 -1.8(11) . . . . ?
N19 C31 C30 C29 -1.6(12) . . . . ?
N23 C51 C52 N24 -10.4(7) . . . . ?
N23 C51 C52 C53 169.6(6) . . . . ?
N23 C51 C50 C49 -1.4(10) . . . . ?
N23 C47 C48 C49 0.3(13) . . . . ?
N27 C57 C58 C59 -1.0(13) . . . . ?
N27 C61 C60 C59 1.3(12) . . . . ?
N27 C61 C62 N28 -3.6(8) . . . . ?
N27 C61 C62 C63 175.0(6) . . . . ?
N18 C22 C21 C20 179.0(6) . . . . ?
N18 C22 C21 N17 -3.8(7) . . . . ?
N18 C22 C23 C24 1.1(10) . . . . ?
N20 C32 C33 C34 1.5(12) . . . . ?
N20 C32 C31 N19 -4.4(8) . . . . ?
N20 C32 C31 C30 176.1(6) . . . . ?
N26 C71 C72 N25 -9.8(8) . . . . ?
N26 C71 C72 C73 169.4(6) . . . . ?
N26 C71 C70 C69 -1.0(11) . . . . ?
N22 C42 C41 N21 -12.0(8) . . . . ?
N22 C42 C41 C40 168.5(6) . . . . ?
N22 C42 C43 C44 -0.9(12) . . . . ?
N22 C46 C45 C44 2.3(15) . . . . ?
N25 C72 C73 C74 -3.7(11) . . . . ?
C42 N22 C46 C45 0.4(12) . . . . ?
C42 C41 N21 Zn1 11.8(6) . . . . ?
C42 C41 N21 C37 -179.8(5) . . . . ?
C42 C41 C40 C39 179.6(7) . . . . ?
C42 C43 C44 C45 3.6(15) . . . . ?
C51 N23 C47 C48 0.2(11) . . . . ?
C51 C52 C53 C54 179.6(7) . . . . ?
C25 C24 C23 C22 -0.6(11) . . . . ?
N24 C52 C53 C54 -0.3(11) . . . . ?
N24 C56 C55 C54 -1.1(12) . . . . ?
C47 N23 C51 C52 178.7(6) . . . . ?
C47 N23 C51 C50 0.4(9) . . . . ?
C47 C48 C49 C50 -1.3(13) . . . . ?
C41 C42 C43 C44 -179.7(8) . . . . ?
C41 N21 C37 C38 0.9(10) . . . . ?
C41 C40 C39 C38 -0.6(14) . . . . ?
C17 N17 C21 C20 -0.4(8) . . . . ?
C17 N17 C21 C22 -177.7(5) . . . . ?
C17 C18 C19 C20 0.1(12) . . . . ?
C52 C51 C50 C49 -179.6(6) . . . . ?
C52 N24 C56 C55 0.8(9) . . . . ?
C52 C53 C54 C55 0.0(13) . . . . ?
N21 C41 C40 C39 0.2(11) . . . . ?
C46 N22 C42 C41 177.8(6) . . . . ?
C46 N22 C42 C43 -1.1(10) . . . . ?
C46 C45 C44 C43 -4.2(16) . . . . ?
C56 N24 C52 C51 180.0(5) . . . . ?
C56 N24 C52 C53 -0.1(9) . . . . ?
C56 C55 C54 C53 0.6(13) . . . . ?
N17 C17 C18 C19 -1.6(11) . . . . ?
C66 N28 C62 C61 179.1(5) . . . . ?
C66 N28 C62 C63 0.4(9) . . . . ?
C66 C65 C64 C63 0.8(14) . . . . ?
C57 N27 C61 C60 -1.4(10) . . . . ?
C57 N27 C61 C62 178.5(6) . . . . ?
C65 C64 C63 C62 1.1(14) . . . . ?
C32 N20 C36 C35 0.4(11) . . . . ?
C32 C33 C34 C35 -1.4(15) . . . . ?
C32 C31 C30 C29 177.9(7) . . . . ?
C71 N26 C67 C68 -0.1(9) . . . . ?
C71 C72 C73 C74 177.1(7) . . . . ?
C71 C70 C69 C68 0.0(13) . . . . ?
C61 N27 C57 C58 1.3(10) . . . . ?
C61 C60 C59 C58 -1.0(15) . . . . ?
C61 C62 C63 C64 179.6(7) . . . . ?
C22 N18 C26 C25 -0.4(9) . . . . ?
C37 C38 C39 C40 1.1(14) . . . . ?
C60 C61 C62 N28 176.3(6) . . . . ?
C60 C61 C62 C63 -5.1(10) . . . . ?
C60 C59 C58 C57 0.8(15) . . . . ?
C28 C29 C30 C31 2.5(14) . . . . ?
C74 C75 C76 N25 -2.1(11) . . . . ?
C24 C25 C26 N18 0.8(11) . . . . ?
C36 N20 C32 C33 -1.0(10) . . . . ?
C36 N20 C32 C31 178.8(5) . . . . ?
C36 C35 C34 C33 0.8(15) . . . . ?
C75 C74 C73 C72 1.5(13) . . . . ?
C21 C20 C19 C18 1.2(12) . . . . ?
C21 C22 C23 C24 -177.6(6) . . . . ?
C23 C22 C21 C20 -2.3(9) . . . . ?
C23 C22 C21 N17 174.9(5) . . . . ?
C43 C42 C41 N21 166.8(6) . . . . ?
C43 C42 C41 C40 -12.6(10) . . . . ?
C26 N18 C22 C21 178.3(5) . . . . ?
C26 N18 C22 C23 -0.5(8) . . . . ?
C26 C25 C24 C23 -0.3(11) . . . . ?
C27 N19 C31 C32 179.7(5) . . . . ?
C27 N19 C31 C30 -0.8(9) . . . . ?
C27 C28 C29 C30 -1.1(13) . . . . ?
C67 N26 C71 C72 179.4(5) . . . . ?
C67 N26 C71 C70 1.0(9) . . . . ?
C67 C68 C69 C70 0.8(12) . . . . ?
C76 N25 C72 C71 -177.8(5) . . . . ?
C76 N25 C72 C73 3.0(9) . . . . ?
C33 C32 C31 N19 175.5(7) . . . . ?
C33 C32 C31 C30 -4.0(11) . . . . ?
C72 N25 C76 C75 -0.1(9) . . . . ?
C72 C71 C70 C69 -179.3(7) . . . . ?
C31 N19 C27 C28 2.2(9) . . . . ?
C31 C32 C33 C34 -178.3(8) . . . . ?
C62 N28 C66 C65 1.6(9) . . . . ?
C62 C61 C60 C59 -178.6(8) . . . . ?
C18 C17 N17 Zn1 -176.0(5) . . . . ?
C18 C17 N17 C21 1.7(9) . . . . ?
C48 C49 C50 C51 1.8(12) . . . . ?
C19 C20 C21 N17 -1.1(10) . . . . ?
C19 C20 C21 C22 176.1(6) . . . . ?
C70 C71 C72 N25 168.6(6) . . . . ?
C70 C71 C72 C73 -12.2(11) . . . . ?
C69 C68 C67 N26 -0.8(11) . . . . ?
C40 C41 N21 Zn1 -168.7(5) . . . . ?
C40 C41 N21 C37 -0.4(9) . . . . ?
C39 C38 C37 N21 -1.3(12) . . . . ?
C34 C35 C36 N20 -0.4(13) . . . . ?
C29 C28 C27 N19 -1.3(11) . . . . ?
C73 C74 C75 C76 1.3(13) . . . . ?
C50 C51 C52 N24 167.9(6) . . . . ?
C50 C51 C52 C53 -12.0(9) . . . . ?
